data_7040563
loop_
_publ_author_name
'Chen, Zilu'
'Hu, Zhaobo'
'Li, Yisheng'
'Liang, Yuning'
'Wang, Xinyu'
'Ouyang, Li'
'Zhao, Qin'
'Cheng, Haiyan'
'Liang, Fupei'

_publ_section_title
;
 Manganese clusters of aromatic oximes: synthesis, structure and magnetic
 properties.
;
_journal_issue 39
_journal_name_full 'Dalton transactions (Cambridge, England : 2003)'
_journal_page_first 15634
_journal_page_last 15643
_journal_paper_doi 10.1039/c6dt03207a
_journal_volume 45
_journal_year 2016
_chemical_formula_moiety 'C168 H96 Mn8 N12 O28, 3(C3 H7 N O), 6(H2 O)'
_chemical_formula_sum 'C177 H129 Mn8 N15 O37'
_chemical_formula_weight 3497.47
_chemical_name_systematic
; 
 ? 
;
_space_group_IT_number 205
_symmetry_cell_setting cubic
_symmetry_space_group_name_Hall '-P 2ac 2ab 3'
_symmetry_space_group_name_H-M 'P a -3'
_atom_sites_solution_hydrogens geom
_atom_sites_solution_primary direct
_atom_sites_solution_secondary difmap
_audit_creation_method SHELXL-97
_audit_update_record
;
2016-08-08 deposited with the CCDC.
2016-09-02 downloaded from the CCDC.
;
_cell_angle_alpha 90.00
_cell_angle_beta 90.00
_cell_angle_gamma 90.00
_cell_formula_units_Z 8
_cell_length_a 31.8857(4)
_cell_length_b 31.8857(4)
_cell_length_c 31.8857(4)
_cell_measurement_reflns_used 9784
_cell_measurement_temperature 185(2)
_cell_measurement_theta_max 23.63
_cell_measurement_theta_min 2.21
_cell_volume 32418.1(7)
_computing_cell_refinement 'Bruker SAINT'
_computing_data_collection 'Bruker APEX2'
_computing_data_reduction 'Bruker SAINT'
_computing_molecular_graphics 'Bruker SHELXTL'
_computing_publication_material 'Bruker SHELXTL'
_computing_structure_refinement 'SHELXL-97 (Sheldrick, 2008)'
_computing_structure_solution 'SHELXS-97 (Sheldrick, 2008)'
_diffrn_ambient_temperature 185(2)
_diffrn_measured_fraction_theta_full 0.960
_diffrn_measured_fraction_theta_max 0.960
_diffrn_measurement_device_type 'Bruker APEX-II CCD'
_diffrn_measurement_method '\f and \w scans'
_diffrn_radiation_monochromator graphite
_diffrn_radiation_source 'sealed tube'
_diffrn_radiation_type MoK\a
_diffrn_radiation_wavelength 0.71073
_diffrn_reflns_av_R_equivalents 0.1075
_diffrn_reflns_av_sigmaI/netI 0.0516
_diffrn_reflns_limit_h_max 35
_diffrn_reflns_limit_h_min -34
_diffrn_reflns_limit_k_max 35
_diffrn_reflns_limit_k_min -34
_diffrn_reflns_limit_l_max 35
_diffrn_reflns_limit_l_min -35
_diffrn_reflns_number 138386
_diffrn_reflns_theta_full 23.64
_diffrn_reflns_theta_max 23.64
_diffrn_reflns_theta_min 1.81
_exptl_absorpt_coefficient_mu 0.685
_exptl_absorpt_correction_T_max 0.8419
_exptl_absorpt_correction_T_min 0.8208
_exptl_absorpt_correction_type multi-scan
_exptl_absorpt_process_details 'SADABS (Bruker, 1998)'
_exptl_crystal_colour 'black brown'
_exptl_crystal_density_diffrn 1.433
_exptl_crystal_density_method 'not measured'
_exptl_crystal_description block
_exptl_crystal_F_000 14336
_exptl_crystal_size_max 0.30
_exptl_crystal_size_mid 0.28
_exptl_crystal_size_min 0.26
_refine_diff_density_max 1.044
_refine_diff_density_min -0.655
_refine_diff_density_rms 0.123
_refine_ls_extinction_method none
_refine_ls_goodness_of_fit_ref 1.153
_refine_ls_hydrogen_treatment constr
_refine_ls_matrix_type full
_refine_ls_number_parameters 748
_refine_ls_number_reflns 7817
_refine_ls_number_restraints 124
_refine_ls_restrained_S_all 1.168
_refine_ls_R_factor_all 0.1492
_refine_ls_R_factor_gt 0.0997
_refine_ls_shift/su_max 0.001
_refine_ls_shift/su_mean 0.000
_refine_ls_structure_factor_coef Fsqd
_refine_ls_weighting_details 'calc w=1/[\s^2^(Fo^2^)+(0.1543P)^2^+73.9914P] where P=(Fo^2^+2Fc^2^)/3'
_refine_ls_weighting_scheme calc
_refine_ls_wR_factor_gt 0.2500
_refine_ls_wR_factor_ref 0.2995
_reflns_number_gt 4677
_reflns_number_total 7817
_reflns_threshold_expression >2sigma(I)
_cod_data_source_file c6dt03207a2.cif
_cod_data_source_block 007_0m
_cod_depositor_comments
;
The following automatic conversions were performed:

'_symmetry_cell_setting' value 'Cubic' changed to 'cubic' according
to
/usr/data/users/saulius/crontab/automatic-downloads/rss-feeds/RSC/lib/dictionaries/cif_core.dic
dictionary named 'cif_core.dic' version 2.4.2 from 2011-04-26.

'_exptl_absorpt_correction_type' value 'Multi-scan' changed to
'multi-scan' according to
/usr/data/users/saulius/crontab/automatic-downloads/rss-feeds/RSC/lib/dictionaries/cif_core.dic
dictionary named 'cif_core.dic' version 2.4.2 from 2011-04-26.

Automatic conversion script
Id: cif_fix_values 4268 2015-11-12 08:31:59Z antanas 

 Adding full bibliography for 7040559--7040563.cif.

 Adding full bibliography for 7040559--7040563.cif.
;
_cod_original_sg_symbol_H-M Pa-3
_cod_database_code 7040563

loop_
_symmetry_equiv_pos_as_xyz
'x, y, z'
'-x+1/2, -y, z+1/2'
'-x, y+1/2, -z+1/2'
'x+1/2, -y+1/2, -z'
'z, x, y'
'z+1/2, -x+1/2, -y'
'-z+1/2, -x, y+1/2'
'-z, x+1/2, -y+1/2'
'y, z, x'
'-y, z+1/2, -x+1/2'
'y+1/2, -z+1/2, -x'
'-y+1/2, -z, x+1/2'
'-x, -y, -z'
'x-1/2, y, -z-1/2'
'x, -y-1/2, z-1/2'
'-x-1/2, y-1/2, z'
'-z, -x, -y'
'-z-1/2, x-1/2, y'
'z-1/2, x, -y-1/2'
'z, -x-1/2, y-1/2'
'-y, -z, -x'
'y, -z-1/2, x-1/2'
'-y-1/2, z-1/2, x'
'y-1/2, z, -x-1/2'

loop_
_atom_site_label
_atom_site_type_symbol
_atom_site_fract_x
_atom_site_fract_y
_atom_site_fract_z
_atom_site_U_iso_or_equiv
_atom_site_adp_type
_atom_site_occupancy
_atom_site_symmetry_multiplicity
_atom_site_calc_flag
_atom_site_refinement_flags
_atom_site_disorder_assembly
_atom_site_disorder_group
Mn1 Mn 0.84922(3) 0.34922(3) 0.15078(3) 0.0430(5) Uani 1 3 d S . .
Mn2 Mn 0.79636(4) 0.17146(4) 0.18662(4) 0.0495(4) Uani 1 1 d . . .
Mn3 Mn 0.83692(4) 0.26656(4) 0.22479(4) 0.0493(4) Uani 1 1 d . . .
Mn4 Mn 0.74809(3) 0.24809(3) 0.25191(3) 0.0465(6) Uani 1 3 d S . .
O1 O 0.83484(19) 0.39021(19) 0.09560(16) 0.0577(15) Uani 1 1 d . . .
O2 O 0.76458(18) 0.38480(19) 0.19493(17) 0.0583(15) Uani 1 1 d . . .
O3 O 0.82052(18) 0.14284(17) 0.12736(18) 0.0577(15) Uani 1 1 d . . .
O4 O 0.87451(17) 0.23645(19) 0.18470(19) 0.0616(15) Uani 1 1 d . . .
O5 O 0.62170(19) 0.2860(2) 0.1634(2) 0.0675(16) Uani 1 1 d . . .
O6 O 0.69410(17) 0.21922(16) 0.23523(16) 0.0522(14) Uani 1 1 d . . .
O7 O 0.8185(3) 0.2511(3) 0.3819(2) 0.082(2) Uani 1 1 d . . .
O8 O 0.86190(19) 0.22982(18) 0.2700(2) 0.0696(18) Uani 1 1 d . . .
O9 O 0.81106(15) 0.31106(15) 0.18894(15) 0.046(2) Uani 1 3 d S . .
O10 O 0.78836(17) 0.23386(15) 0.20484(17) 0.0502(13) Uani 1 1 d . . .
N1 N 0.7886(2) 0.3892(2) 0.16197(19) 0.0448(15) Uani 1 1 d . . .
N2 N 0.8590(2) 0.2034(2) 0.1658(2) 0.0524(17) Uani 1 1 d . . .
N3 N 0.6671(2) 0.2402(2) 0.2127(2) 0.0509(17) Uani 1 1 d . . .
N4 N 0.8498(2) 0.2363(2) 0.3090(3) 0.0603(19) Uani 1 1 d . . .
C1 C 0.7091(4) 0.5091(3) 0.1083(6) 0.105(4) Uani 1 1 d . . .
H1A H 0.7050 0.5283 0.0858 0.126 Uiso 1 1 calc R . .
C2 C 0.6856(4) 0.5135(4) 0.1431(6) 0.116(5) Uani 1 1 d . . .
H2A H 0.6655 0.5354 0.1451 0.139 Uiso 1 1 calc R . .
C3 C 0.6911(4) 0.4867(4) 0.1746(5) 0.108(4) Uani 1 1 d . . .
H3A H 0.6748 0.4900 0.1993 0.129 Uiso 1 1 calc R . .
C4 C 0.7199(3) 0.4539(3) 0.1725(4) 0.075(3) Uani 1 1 d . . .
H4A H 0.7223 0.4345 0.1950 0.090 Uiso 1 1 calc R . .
C5 C 0.7455(3) 0.4498(3) 0.1370(3) 0.059(2) Uani 1 1 d . . .
C6 C 0.7783(3) 0.4183(2) 0.1341(3) 0.051(2) Uani 1 1 d . . .
C7 C 0.8068(3) 0.4166(3) 0.0975(3) 0.052(2) Uani 1 1 d . . .
C8 C 0.7996(4) 0.4460(3) 0.0639(3) 0.071(3) Uani 1 1 d . . .
C9 C 0.8253(5) 0.4453(3) 0.0299(3) 0.089(3) Uani 1 1 d . . .
H9A H 0.8483 0.4264 0.0292 0.107 Uiso 1 1 calc R . .
C10 C 0.8182(6) 0.4718(5) -0.0040(4) 0.117(5) Uani 1 1 d . . .
H10A H 0.8369 0.4718 -0.0272 0.141 Uiso 1 1 calc R . .
C11 C 0.7847(8) 0.4973(5) -0.0038(5) 0.147(7) Uani 1 1 d . . .
H11A H 0.7787 0.5138 -0.0279 0.176 Uiso 1 1 calc R . .
C12 C 0.7577(6) 0.5004(4) 0.0321(5) 0.132(6) Uani 1 1 d . . .
H12A H 0.7352 0.5200 0.0324 0.158 Uiso 1 1 calc R . .
C13 C 0.7647(4) 0.4741(3) 0.0666(4) 0.083(3) Uani 1 1 d . . .
C14 C 0.7396(3) 0.4771(3) 0.1034(4) 0.076(3) Uani 1 1 d . . .
C15 C 0.9846(3) 0.1744(4) 0.0812(4) 0.089(4) Uani 1 1 d . . .
H15A H 0.9980 0.1564 0.0615 0.106 Uiso 1 1 calc R . .
C16 C 1.0073(4) 0.2076(5) 0.0993(5) 0.105(4) Uani 1 1 d . . .
H16A H 1.0359 0.2116 0.0921 0.126 Uiso 1 1 calc R . .
C17 C 0.9885(3) 0.2341(4) 0.1272(4) 0.089(3) Uani 1 1 d . . .
H17A H 1.0034 0.2576 0.1378 0.107 Uiso 1 1 calc R . .
C18 C 0.9477(3) 0.2266(3) 0.1400(4) 0.075(3) Uani 1 1 d . . .
H18A H 0.9353 0.2443 0.1605 0.090 Uiso 1 1 calc R . .
C19 C 0.9243(3) 0.1933(3) 0.1230(3) 0.061(2) Uani 1 1 d . . .
C20 C 0.8823(2) 0.1843(3) 0.1372(3) 0.052(2) Uani 1 1 d . . .
C21 C 0.8572(3) 0.1507(3) 0.1172(3) 0.057(2) Uani 1 1 d . . .
C22 C 0.8769(3) 0.1265(3) 0.0829(3) 0.062(2) Uani 1 1 d . . .
C23 C 0.8529(4) 0.0952(3) 0.0635(4) 0.086(3) Uani 1 1 d . . .
H23A H 0.8247 0.0904 0.0718 0.104 Uiso 1 1 calc R . .
C24 C 0.8706(4) 0.0717(4) 0.0325(4) 0.100(4) Uani 1 1 d . . .
H24A H 0.8546 0.0512 0.0181 0.120 Uiso 1 1 calc R . .
C25 C 0.9127(5) 0.0781(4) 0.0224(4) 0.102(4) Uani 1 1 d . . .
H25A H 0.9255 0.0603 0.0023 0.123 Uiso 1 1 calc R . .
C26 C 0.9349(4) 0.1077(4) 0.0395(4) 0.085(3) Uani 1 1 d . . .
H26A H 0.9629 0.1124 0.0302 0.102 Uiso 1 1 calc R . .
C27 C 0.9181(3) 0.1331(3) 0.0718(3) 0.073(3) Uani 1 1 d . . .
C28 C 0.9430(3) 0.1676(3) 0.0919(3) 0.070(3) Uani 1 1 d . . .
C29 C 0.5220(4) 0.1801(5) 0.1367(4) 0.099(4) Uani 1 1 d . . .
H29A H 0.5118 0.1525 0.1413 0.119 Uiso 1 1 calc R . .
C30 C 0.4993(4) 0.2087(5) 0.1110(4) 0.102(4) Uani 1 1 d . . .
H30A H 0.4743 0.1996 0.0976 0.123 Uiso 1 1 calc R . .
C31 C 0.5123(4) 0.2468(4) 0.1057(4) 0.089(3) Uani 1 1 d . . .
H31A H 0.4963 0.2655 0.0890 0.107 Uiso 1 1 calc R . .
C32 C 0.5495(3) 0.2609(4) 0.1244(3) 0.074(3) Uani 1 1 d . . .
H32A H 0.5589 0.2888 0.1197 0.088 Uiso 1 1 calc R . .
C33 C 0.5725(3) 0.2343(3) 0.1495(3) 0.059(2) Uani 1 1 d . . .
C34 C 0.6103(3) 0.2500(3) 0.1696(3) 0.053(2) Uani 1 1 d . . .
C35 C 0.6345(3) 0.2212(3) 0.1968(3) 0.052(2) Uani 1 1 d . . .
C36 C 0.6210(3) 0.1776(3) 0.2021(3) 0.057(2) Uani 1 1 d . . .
C37 C 0.6435(3) 0.1485(3) 0.2275(3) 0.068(3) Uani 1 1 d . . .
H37A H 0.6679 0.1573 0.2422 0.082 Uiso 1 1 calc R . .
C38 C 0.6302(4) 0.1082(3) 0.2308(4) 0.085(3) Uani 1 1 d . . .
H38A H 0.6461 0.0889 0.2470 0.102 Uiso 1 1 calc R . .
C39 C 0.5946(5) 0.0949(4) 0.2113(4) 0.103(4) Uani 1 1 d . . .
H39A H 0.5854 0.0668 0.2148 0.124 Uiso 1 1 calc R . .
C40 C 0.5717(4) 0.1220(4) 0.1864(4) 0.093(4) Uani 1 1 d . . .
H40A H 0.5474 0.1122 0.1722 0.112 Uiso 1 1 calc R . .
C41 C 0.5843(3) 0.1640(3) 0.1821(3) 0.068(3) Uani 1 1 d . . .
C42 C 0.5599(3) 0.1933(3) 0.1552(3) 0.066(2) Uani 1 1 d . . .
C43 C 0.9189(4) 0.1186(3) 0.3814(4) 0.211(11) Uani 1 1 d GU . .
H43A H 0.9229 0.1036 0.4068 0.253 Uiso 1 1 calc R . .
C44 C 0.9390(3) 0.1055(3) 0.3450(5) 0.151(8) Uani 1 1 d G . .
H44A H 0.9566 0.0815 0.3455 0.182 Uiso 1 1 calc R . .
C45 C 0.9332(3) 0.1274(4) 0.3077(4) 0.248(18) Uani 1 1 d G . .
H45A H 0.9469 0.1184 0.2829 0.298 Uiso 1 1 calc R . .
C46 C 0.9074(4) 0.1625(3) 0.3069(3) 0.197(13) Uani 1 1 d G . .
H46A H 0.9034 0.1775 0.2815 0.237 Uiso 1 1 calc R . .
C47 C 0.8873(3) 0.1757(2) 0.3433(4) 0.143(8) Uani 1 1 d G . .
C56 C 0.8931(3) 0.1537(3) 0.3805(4) 0.100(4) Uani 1 1 d GU . .
C48 C 0.8628(3) 0.2109(3) 0.3388(4) 0.079(3) Uani 1 1 d . . .
C49 C 0.8427(4) 0.2209(4) 0.3792(4) 0.083(4) Uani 1 1 d . . .
C50 C 0.8460(4) 0.1977(3) 0.4175(3) 0.135(7) Uani 1 1 d G . .
C51 C 0.8227(4) 0.2102(3) 0.4522(4) 0.198(12) Uani 1 1 d G . .
H51A H 0.8041 0.2333 0.4500 0.238 Uiso 1 1 calc R . .
C52 C 0.8266(4) 0.1888(4) 0.4899(3) 0.158(7) Uani 1 1 d GU . .
H52A H 0.8106 0.1973 0.5136 0.189 Uiso 1 1 calc R . .
C53 C 0.8538(4) 0.1549(4) 0.4931(3) 0.161(7) Uani 1 1 d GU . .
H53A H 0.8564 0.1402 0.5189 0.193 Uiso 1 1 calc R . .
C54 C 0.8771(4) 0.1424(3) 0.4585(4) 0.139(5) Uani 1 1 d GU . .
H54A H 0.8958 0.1192 0.4606 0.167 Uiso 1 1 calc R . .
C55 C 0.8733(4) 0.1638(4) 0.4207(3) 0.146(6) Uani 1 1 d GU . .
O11 O 0.9752(4) -0.0248(4) -0.0248(4) 0.154(7) Uani 1 3 d S . .
O12 O 0.6346(7) 0.1346(7) 0.3654(7) 0.220(14) Uani 1 3 d S . .
O13 O 0.9287(4) 0.4287(4) 0.0713(4) 0.191(10) Uani 1 3 d S . .
O14 O 1.0424(5) 0.1092(5) 0.0059(5) 0.168(6) Uani 0.852(12) 1 d PDU A 1
C57 C 1.0714(6) 0.1269(6) 0.0226(5) 0.156(8) Uani 0.852(12) 1 d PDU A 1
H57 H 1.0851 0.1143 0.0458 0.187 Uiso 0.852(12) 1 calc PR A 1
N5 N 1.0844(7) 0.1647(6) 0.0082(6) 0.313(19) Uani 0.852(12) 1 d PDU A 1
C58 C 1.0853(7) 0.1694(6) -0.0392(6) 0.161(8) Uani 0.852(12) 1 d PDU A 1
H58A H 1.0792 0.1423 -0.0523 0.242 Uiso 0.852(12) 1 calc PR A 1
H58B H 1.1131 0.1791 -0.0480 0.242 Uiso 0.852(12) 1 calc PR A 1
H58C H 1.0641 0.1900 -0.0478 0.242 Uiso 0.852(12) 1 calc PR A 1
C59 C 1.1258(8) 0.1785(9) 0.0279(8) 0.257(17) Uani 0.852(12) 1 d PDU A 1
H59A H 1.1480 0.1779 0.0067 0.386 Uiso 0.852(12) 1 calc PR A 1
H59B H 1.1331 0.1594 0.0509 0.386 Uiso 0.852(12) 1 calc PR A 1
H59C H 1.1229 0.2071 0.0389 0.386 Uiso 0.852(12) 1 calc PR A 1
O15 O 1.1290(13) 0.1885(16) -0.0021(12) 0.093(17) Uani 0.148(12) 1 d PDU A 2
C60 C 1.1635(11) 0.2061(13) 0.0034(9) 0.045(13) Uani 0.148(12) 1 d PDU A 2
H60 H 1.1799 0.2162 -0.0193 0.054 Uiso 0.148(12) 1 calc PR A 2
N6 N 1.1761(10) 0.2100(11) 0.0438(9) 0.072(16) Uani 0.148(12) 1 d PDU A 2
C61 C 1.1624(14) 0.1771(15) 0.0735(11) 0.055(15) Uani 0.148(12) 1 d PDU A 2
H61A H 1.1534 0.1522 0.0578 0.082 Uiso 0.148(12) 1 calc PR A 2
H61B H 1.1389 0.1876 0.0903 0.082 Uiso 0.148(12) 1 calc PR A 2
H61C H 1.1857 0.1696 0.0921 0.082 Uiso 0.148(12) 1 calc PR A 2
C62 C 1.2192(13) 0.2263(18) 0.0503(16) 0.08(2) Uani 0.148(12) 1 d PDU A 2
H62A H 1.2264 0.2247 0.0801 0.115 Uiso 0.148(12) 1 calc PR A 2
H62B H 1.2206 0.2555 0.0410 0.115 Uiso 0.148(12) 1 calc PR A 2
H62C H 1.2391 0.2094 0.0341 0.115 Uiso 0.148(12) 1 calc PR A 2
O16 O 0.9222(9) 0.0132(8) 0.4327(9) 0.168(16) Uani 0.53(5) 1 d PU B 1
O17 O 0.900(4) -0.045(4) 0.493(3) 0.50(7) Uani 0.47(5) 1 d PU B 2

loop_
_atom_site_aniso_label
_atom_site_aniso_U_11
_atom_site_aniso_U_22
_atom_site_aniso_U_33
_atom_site_aniso_U_23
_atom_site_aniso_U_13
_atom_site_aniso_U_12
Mn1 0.0430(5) 0.0430(5) 0.0430(5) 0.0022(5) 0.0022(5) -0.0022(5)
Mn2 0.0546(8) 0.0417(7) 0.0523(7) -0.0004(6) 0.0002(6) 0.0002(6)
Mn3 0.0457(7) 0.0477(7) 0.0544(8) -0.0061(6) 0.0036(6) -0.0013(6)
Mn4 0.0465(6) 0.0465(6) 0.0465(6) 0.0045(5) 0.0045(5) -0.0045(5)
O1 0.067(4) 0.062(4) 0.044(3) 0.006(3) 0.005(3) 0.012(3)
O2 0.059(3) 0.070(4) 0.047(3) -0.001(3) 0.008(3) 0.009(3)
O3 0.060(4) 0.055(3) 0.058(3) -0.007(3) 0.014(3) -0.005(3)
O4 0.051(3) 0.066(4) 0.067(4) -0.006(3) -0.008(3) -0.003(3)
O5 0.063(4) 0.067(4) 0.073(4) 0.003(3) -0.020(3) -0.003(3)
O6 0.060(3) 0.045(3) 0.051(3) 0.007(3) -0.008(3) -0.002(3)
O7 0.097(5) 0.097(6) 0.051(4) 0.020(4) -0.014(4) -0.040(5)
O8 0.056(4) 0.051(3) 0.102(5) -0.003(3) 0.020(4) 0.004(3)
O9 0.046(2) 0.046(2) 0.046(2) 0.003(2) 0.003(2) -0.003(2)
O10 0.056(3) 0.036(3) 0.058(3) -0.002(2) -0.003(3) 0.004(2)
N1 0.048(4) 0.050(4) 0.036(3) -0.006(3) -0.004(3) 0.002(3)
N2 0.053(4) 0.040(4) 0.065(4) 0.002(3) -0.011(4) -0.004(3)
N3 0.051(4) 0.061(4) 0.041(3) -0.005(3) -0.004(3) 0.008(4)
N4 0.052(4) 0.051(4) 0.078(5) 0.005(4) 0.005(4) -0.005(3)
C1 0.087(8) 0.058(7) 0.170(14) 0.028(8) -0.017(9) 0.014(6)
C2 0.083(8) 0.069(8) 0.195(16) 0.024(10) 0.035(10) 0.040(7)
C3 0.079(8) 0.075(8) 0.168(13) -0.001(9) 0.035(8) 0.031(7)
C4 0.067(6) 0.059(6) 0.097(8) -0.003(5) 0.009(6) 0.020(5)
C5 0.064(5) 0.041(4) 0.073(6) -0.008(4) -0.010(5) 0.010(4)
C6 0.051(5) 0.045(4) 0.058(5) -0.003(4) -0.006(4) 0.000(4)
C7 0.059(5) 0.047(5) 0.050(5) -0.009(4) -0.001(4) -0.001(4)
C8 0.106(8) 0.055(5) 0.054(6) 0.005(5) -0.013(6) -0.003(5)
C9 0.150(11) 0.068(6) 0.048(6) 0.004(5) -0.001(7) 0.016(7)
C10 0.182(15) 0.099(9) 0.071(8) 0.005(7) 0.002(9) 0.016(11)
C11 0.26(2) 0.091(10) 0.094(10) 0.031(8) 0.001(13) 0.057(13)
C12 0.185(16) 0.086(9) 0.124(12) 0.033(9) 0.013(12) 0.042(10)
C13 0.116(9) 0.047(5) 0.087(8) 0.015(5) -0.030(7) 0.001(6)
C14 0.089(7) 0.056(6) 0.082(7) 0.009(5) -0.008(6) 0.007(5)
C15 0.065(7) 0.114(9) 0.087(7) 0.019(7) 0.029(6) 0.026(7)
C16 0.055(6) 0.122(10) 0.138(12) 0.021(9) 0.003(7) -0.032(7)
C17 0.059(6) 0.104(8) 0.104(9) -0.006(7) 0.017(6) -0.013(6)
C18 0.056(6) 0.079(7) 0.089(7) 0.006(6) -0.008(5) -0.015(5)
C19 0.059(5) 0.057(5) 0.067(6) 0.012(5) 0.007(5) 0.004(5)
C20 0.042(4) 0.050(5) 0.065(5) 0.010(4) 0.008(4) 0.003(4)
C21 0.061(6) 0.048(5) 0.061(5) 0.013(4) 0.013(5) -0.001(4)
C22 0.076(6) 0.039(4) 0.071(6) 0.003(4) 0.009(5) -0.004(4)
C23 0.090(7) 0.059(6) 0.110(8) -0.020(6) 0.048(7) -0.016(6)
C24 0.116(10) 0.080(7) 0.103(9) -0.026(7) 0.052(8) -0.024(7)
C25 0.131(11) 0.078(7) 0.098(9) -0.034(7) 0.041(8) -0.001(8)
C26 0.086(7) 0.089(8) 0.082(7) -0.009(6) 0.038(6) 0.001(6)
C27 0.063(6) 0.065(6) 0.092(7) 0.004(5) 0.027(5) 0.003(5)
C28 0.066(6) 0.064(6) 0.080(7) 0.018(5) 0.003(5) -0.001(5)
C29 0.091(8) 0.128(10) 0.078(7) -0.016(8) -0.005(7) -0.046(8)
C30 0.092(9) 0.130(11) 0.085(8) 0.004(8) -0.020(7) -0.053(9)
C31 0.076(7) 0.111(10) 0.080(7) -0.013(7) -0.031(6) 0.008(7)
C32 0.064(6) 0.095(7) 0.062(6) -0.013(6) 0.002(5) 0.001(6)
C33 0.052(5) 0.078(6) 0.046(5) -0.012(5) 0.009(4) -0.005(5)
C34 0.062(5) 0.049(5) 0.048(5) -0.011(4) 0.002(4) -0.008(4)
C35 0.048(5) 0.054(5) 0.053(5) -0.010(4) 0.005(4) -0.004(4)
C36 0.065(5) 0.051(5) 0.054(5) -0.014(4) 0.018(4) -0.013(4)
C37 0.088(7) 0.038(5) 0.079(6) -0.009(5) 0.026(6) -0.004(5)
C38 0.101(9) 0.066(7) 0.088(7) -0.010(6) 0.029(7) -0.008(6)
C39 0.143(12) 0.061(7) 0.106(9) -0.015(7) 0.022(9) -0.028(8)
C40 0.096(8) 0.088(8) 0.095(8) -0.003(7) -0.006(7) -0.042(7)
C41 0.071(6) 0.070(6) 0.063(6) -0.018(5) 0.020(5) -0.022(5)
C42 0.067(6) 0.076(6) 0.053(5) -0.014(5) 0.009(5) -0.017(5)
C43 0.206(14) 0.198(14) 0.228(14) 0.007(10) -0.025(10) 0.003(10)
C44 0.082(9) 0.101(10) 0.27(2) 0.005(13) -0.100(13) 0.019(8)
C45 0.114(13) 0.116(14) 0.51(5) -0.11(2) -0.14(2) 0.015(12)
C46 0.106(12) 0.080(10) 0.41(4) -0.089(16) -0.113(18) 0.024(9)
C47 0.116(11) 0.046(7) 0.27(2) -0.021(10) -0.111(14) 0.012(7)
C56 0.086(6) 0.049(5) 0.164(9) 0.027(6) -0.054(6) 0.006(5)
C48 0.080(7) 0.046(5) 0.112(9) 0.000(6) -0.048(7) -0.013(5)
C49 0.101(9) 0.057(6) 0.089(9) 0.023(6) -0.047(7) -0.039(6)
C50 0.180(15) 0.088(9) 0.136(13) 0.041(9) -0.102(12) -0.068(10)
C51 0.36(3) 0.168(17) 0.063(8) 0.023(10) -0.063(14) -0.14(2)
C52 0.178(10) 0.161(10) 0.135(10) -0.010(8) -0.021(8) -0.033(9)
C53 0.168(10) 0.151(10) 0.163(10) -0.019(8) -0.021(9) -0.011(8)
C54 0.156(9) 0.119(8) 0.141(9) 0.022(8) -0.026(8) -0.029(8)
C55 0.160(10) 0.129(9) 0.149(10) 0.011(8) -0.039(8) -0.027(8)
O11 0.154(7) 0.154(7) 0.154(7) -0.004(8) -0.004(8) -0.004(8)
O12 0.220(14) 0.220(14) 0.220(14) -0.093(17) -0.093(17) 0.093(17)
O13 0.191(10) 0.191(10) 0.191(10) 0.033(9) 0.033(9) -0.033(9)
O14 0.156(9) 0.183(9) 0.165(9) 0.000(8) -0.007(8) 0.013(8)
C57 0.155(11) 0.151(11) 0.161(11) -0.011(9) 0.006(9) 0.025(9)
N5 0.32(2) 0.31(2) 0.31(2) -0.001(10) 0.016(10) 0.010(10)
C58 0.179(12) 0.152(11) 0.152(11) -0.001(9) -0.003(9) 0.033(9)
C59 0.255(19) 0.257(19) 0.259(19) -0.002(10) 0.003(10) 0.022(10)
O15 0.095(19) 0.093(19) 0.091(19) -0.005(10) -0.002(10) 0.020(10)
C60 0.041(16) 0.041(16) 0.052(16) -0.008(10) 0.014(10) 0.016(10)
N6 0.074(18) 0.070(18) 0.072(18) -0.002(10) 0.009(10) 0.007(10)
C61 0.050(17) 0.055(17) 0.058(18) -0.003(10) -0.002(10) 0.007(10)
C62 0.08(2) 0.07(2) 0.08(2) 0.002(10) 0.007(10) 0.007(10)
O16 0.171(18) 0.158(18) 0.175(18) -0.005(9) -0.003(9) -0.007(9)
O17 0.50(7) 0.50(7) 0.50(7) 0.000(11) -0.002(11) -0.001(11)

loop_
_atom_type_symbol
_atom_type_description
_atom_type_scat_dispersion_real
_atom_type_scat_dispersion_imag
_atom_type_scat_source
C C 0.0033 0.0016 'International Tables Vol C Tables 4.2.6.8 and 6.1.1.4'
H H 0.0000 0.0000 'International Tables Vol C Tables 4.2.6.8 and 6.1.1.4'
N N 0.0061 0.0033 'International Tables Vol C Tables 4.2.6.8 and 6.1.1.4'
O O 0.0106 0.0060 'International Tables Vol C Tables 4.2.6.8 and 6.1.1.4'
Mn Mn 0.3368 0.7283 'International Tables Vol C Tables 4.2.6.8 and 6.1.1.4'

loop_
_geom_angle_atom_site_label_1
_geom_angle_atom_site_label_2
_geom_angle_atom_site_label_3
_geom_angle
_geom_angle_site_symmetry_1
_geom_angle_site_symmetry_3
O9 Mn1 O1 132.25(16) . 11_556
O9 Mn1 O1 132.25(16) . .
O1 Mn1 O1 79.7(2) 11_556 .
O9 Mn1 O1 132.25(16) . 8_645
O1 Mn1 O1 79.7(2) 11_556 8_645
O1 Mn1 O1 79.7(2) . 8_645
O9 Mn1 N1 75.50(16) . 11_556
O1 Mn1 N1 68.5(2) 11_556 11_556
O1 Mn1 N1 148.1(2) . 11_556
O1 Mn1 N1 91.3(2) 8_645 11_556
O9 Mn1 N1 75.50(16) . .
O1 Mn1 N1 91.3(2) 11_556 .
O1 Mn1 N1 68.5(2) . .
O1 Mn1 N1 148.1(2) 8_645 .
N1 Mn1 N1 113.95(13) 11_556 .
O9 Mn1 N1 75.50(16) . 8_645
O1 Mn1 N1 148.1(2) 11_556 8_645
O1 Mn1 N1 91.3(2) . 8_645
O1 Mn1 N1 68.5(2) 8_645 8_645
N1 Mn1 N1 113.95(13) 11_556 8_645
N1 Mn1 N1 113.95(13) . 8_645
O10 Mn2 O5 130.0(2) . 8_645
O10 Mn2 O3 131.8(2) . .
O5 Mn2 O3 80.9(2) 8_645 .
O10 Mn2 O7 131.8(2) . 11_556
O5 Mn2 O7 81.9(3) 8_645 11_556
O3 Mn2 O7 81.4(2) . 11_556
O10 Mn2 N4 77.4(3) . 11_556
O5 Mn2 N4 149.8(3) 8_645 11_556
O3 Mn2 N4 88.3(2) . 11_556
O7 Mn2 N4 68.7(3) 11_556 11_556
O10 Mn2 N2 76.6(2) . .
O5 Mn2 N2 86.0(2) 8_645 .
O3 Mn2 N2 69.1(2) . .
O7 Mn2 N2 149.5(2) 11_556 .
N4 Mn2 N2 116.4(2) 11_556 .
O10 Mn2 N3 76.5(2) . 8_645
O5 Mn2 N3 68.8(2) 8_645 8_645
O3 Mn2 N3 148.8(2) . 8_645
O7 Mn2 N3 87.0(3) 11_556 8_645
N4 Mn2 N3 114.2(2) 11_556 8_645
N2 Mn2 N3 114.4(2) . 8_645
O10 Mn3 O2 169.8(2) . 11_556
O10 Mn3 O4 90.6(2) . .
O2 Mn3 O4 86.9(2) 11_556 .
O10 Mn3 O10 82.7(3) . 8_645
O2 Mn3 O10 100.6(2) 11_556 8_645
O4 Mn3 O10 171.4(2) . 8_645
O10 Mn3 O9 82.3(2) . .
O2 Mn3 O9 88.6(2) 11_556 .
O4 Mn3 O9 102.9(2) . .
O10 Mn3 O9 81.7(2) 8_645 .
O10 Mn3 O8 103.5(2) . .
O2 Mn3 O8 86.2(2) 11_556 .
O4 Mn3 O8 86.6(3) . .
O10 Mn3 O8 89.6(2) 8_645 .
O9 Mn3 O8 168.9(2) . .
O10 Mn3 Mn3 84.83(15) . 8_645
O2 Mn3 Mn3 91.49(17) 11_556 8_645
O4 Mn3 Mn3 144.33(18) . 8_645
O10 Mn3 Mn3 40.66(15) 8_645 8_645
O9 Mn3 Mn3 41.47(14) . 8_645
O8 Mn3 Mn3 128.83(19) . 8_645
O10 Mn3 Mn3 41.33(15) . 11_556
O2 Mn3 Mn3 129.03(16) 11_556 11_556
O4 Mn3 Mn3 94.20(17) . 11_556
O10 Mn3 Mn3 84.40(15) 8_645 11_556
O9 Mn3 Mn3 41.47(14) . 11_556
O8 Mn3 Mn3 144.76(18) . 11_556
Mn3 Mn3 Mn3 60.0 8_645 11_556
O10 Mn3 Mn4 41.65(16) . .
O2 Mn3 Mn4 142.36(18) 11_556 .
O4 Mn3 Mn4 130.71(17) . .
O10 Mn3 Mn4 41.76(15) 8_645 .
O9 Mn3 Mn4 85.1(2) . .
O8 Mn3 Mn4 93.00(18) . .
Mn3 Mn3 Mn4 60.24(3) 8_645 .
Mn3 Mn3 Mn4 60.24(3) 11_556 .
O6 Mn4 O6 87.5(2) 11_556 .
O6 Mn4 O6 87.5(2) 11_556 8_645
O6 Mn4 O6 87.5(2) . 8_645
O6 Mn4 O10 88.8(2) 11_556 8_645
O6 Mn4 O10 167.7(2) . 8_645
O6 Mn4 O10 104.0(2) 8_645 8_645
O6 Mn4 O10 104.0(2) 11_556 11_556
O6 Mn4 O10 88.8(2) . 11_556
O6 Mn4 O10 167.7(2) 8_645 11_556
O10 Mn4 O10 80.7(2) 8_645 11_556
O6 Mn4 O10 167.7(2) 11_556 .
O6 Mn4 O10 104.0(2) . .
O6 Mn4 O10 88.8(2) 8_645 .
O10 Mn4 O10 80.7(2) 8_645 .
O10 Mn4 O10 80.7(2) 11_556 .
O6 Mn4 Mn3 92.84(15) 11_556 8_645
O6 Mn4 Mn3 128.25(15) . 8_645
O6 Mn4 Mn3 144.25(16) 8_645 8_645
O10 Mn4 Mn3 40.29(15) 8_645 8_645
O10 Mn4 Mn3 41.05(15) 11_556 8_645
O10 Mn4 Mn3 83.35(15) . 8_645
O6 Mn4 Mn3 128.25(15) 11_556 .
O6 Mn4 Mn3 144.25(16) . .
O6 Mn4 Mn3 92.84(15) 8_645 .
O10 Mn4 Mn3 41.05(15) 8_645 .
O10 Mn4 Mn3 83.35(15) 11_556 .
O10 Mn4 Mn3 40.29(15) . .
Mn3 Mn4 Mn3 59.51(5) 8_645 .
O6 Mn4 Mn3 144.25(16) 11_556 11_556
O6 Mn4 Mn3 92.84(15) . 11_556
O6 Mn4 Mn3 128.25(15) 8_645 11_556
O10 Mn4 Mn3 83.35(15) 8_645 11_556
O10 Mn4 Mn3 40.29(15) 11_556 11_556
O10 Mn4 Mn3 41.05(15) . 11_556
Mn3 Mn4 Mn3 59.51(5) 8_645 11_556
Mn3 Mn4 Mn3 59.51(5) . 11_556
C7 O1 Mn1 120.6(5) . .
N1 O2 Mn3 118.6(5) . 8_645
C21 O3 Mn2 117.7(6) . .
N2 O4 Mn3 117.0(5) . .
C34 O5 Mn2 119.3(6) . 11_556
N3 O6 Mn4 118.3(4) . .
C49 O7 Mn2 119.7(7) . 8_645
N4 O8 Mn3 117.8(5) . .
Mn3 O9 Mn3 97.1(3) 8_645 .
Mn3 O9 Mn3 97.1(3) 8_645 11_556
Mn3 O9 Mn3 97.1(3) . 11_556
Mn3 O9 Mn1 120.1(2) 8_645 .
Mn3 O9 Mn1 120.1(2) . .
Mn3 O9 Mn1 120.1(2) 11_556 .
Mn3 O10 Mn3 98.0(2) . 11_556
Mn3 O10 Mn4 98.1(2) . .
Mn3 O10 Mn4 97.2(2) 11_556 .
Mn3 O10 Mn2 119.8(3) . .
Mn3 O10 Mn2 119.1(3) 11_556 .
Mn4 O10 Mn2 119.8(3) . .
O2 N1 C6 117.8(6) . .
O2 N1 Mn1 123.2(5) . .
C6 N1 Mn1 119.0(5) . .
O4 N2 C20 118.3(7) . .
O4 N2 Mn2 122.8(5) . .
C20 N2 Mn2 118.3(5) . .
O6 N3 C35 120.2(7) . .
O6 N3 Mn2 122.3(5) . 11_556
C35 N3 Mn2 117.3(5) . 11_556
C48 N4 O8 119.5(9) . .
C48 N4 Mn2 118.0(7) . 8_645
O8 N4 Mn2 122.0(5) . 8_645
C2 C1 C14 123.2(12) . .
C2 C1 H1A 118.4 . .
C14 C1 H1A 118.4 . .
C3 C2 C1 118.7(11) . .
C3 C2 H2A 120.7 . .
C1 C2 H2A 120.7 . .
C2 C3 C4 122.3(13) . .
C2 C3 H3A 118.9 . .
C4 C3 H3A 118.9 . .
C3 C4 C5 119.4(11) . .
C3 C4 H4A 120.3 . .
C5 C4 H4A 120.3 . .
C14 C5 C4 119.0(8) . .
C14 C5 C6 118.7(9) . .
C4 C5 C6 122.2(8) . .
N1 C6 C5 128.4(8) . .
N1 C6 C7 110.4(7) . .
C5 C6 C7 121.2(8) . .
O1 C7 C8 121.5(8) . .
O1 C7 C6 120.8(7) . .
C8 C7 C6 117.6(8) . .
C9 C8 C13 121.7(10) . .
C9 C8 C7 119.2(10) . .
C13 C8 C7 119.1(9) . .
C8 C9 C10 120.8(12) . .
C8 C9 H9A 119.6 . .
C10 C9 H9A 119.6 . .
C11 C10 C9 119.6(14) . .
C11 C10 H10A 120.2 . .
C9 C10 H10A 120.2 . .
C10 C11 C12 121.5(13) . .
C10 C11 H11A 119.2 . .
C12 C11 H11A 119.2 . .
C13 C12 C11 119.3(14) . .
C13 C12 H12A 120.4 . .
C11 C12 H12A 120.4 . .
C12 C13 C14 121.2(12) . .
C12 C13 C8 116.9(13) . .
C14 C13 C8 121.8(9) . .
C5 C14 C1 117.3(11) . .
C5 C14 C13 121.1(9) . .
C1 C14 C13 121.5(11) . .
C28 C15 C16 120.5(11) . .
C28 C15 H15A 119.8 . .
C16 C15 H15A 119.8 . .
C17 C16 C15 120.6(10) . .
C17 C16 H16A 119.7 . .
C15 C16 H16A 119.7 . .
C16 C17 C18 119.8(11) . .
C16 C17 H17A 120.1 . .
C18 C17 H17A 120.1 . .
C17 C18 C19 121.1(11) . .
C17 C18 H18A 119.5 . .
C19 C18 H18A 119.5 . .
C18 C19 C28 118.8(9) . .
C18 C19 C20 121.5(9) . .
C28 C19 C20 119.7(8) . .
N2 C20 C19 130.2(8) . .
N2 C20 C21 109.0(7) . .
C19 C20 C21 120.7(8) . .
O3 C21 C22 119.3(8) . .
O3 C21 C20 122.8(8) . .
C22 C21 C20 117.9(8) . .
C27 C22 C23 121.0(9) . .
C27 C22 C21 121.0(9) . .
C23 C22 C21 117.9(8) . .
C24 C23 C22 119.1(10) . .
C24 C23 H23A 120.4 . .
C22 C23 H23A 120.4 . .
C23 C24 C25 119.1(11) . .
C23 C24 H24A 120.5 . .
C25 C24 H24A 120.5 . .
C26 C25 C24 122.3(10) . .
C26 C25 H25A 118.8 . .
C24 C25 H25A 118.8 . .
C25 C26 C27 120.9(10) . .
C25 C26 H26A 119.6 . .
C27 C26 H26A 119.6 . .
C22 C27 C26 117.5(10) . .
C22 C27 C28 120.4(9) . .
C26 C27 C28 122.0(9) . .
C15 C28 C19 119.0(10) . .
C15 C28 C27 121.0(10) . .
C19 C28 C27 120.0(8) . .
C42 C29 C30 119.0(12) . .
C42 C29 H29A 120.5 . .
C30 C29 H29A 120.5 . .
C31 C30 C29 120.9(11) . .
C31 C30 H30A 119.6 . .
C29 C30 H30A 119.6 . .
C30 C31 C32 121.1(12) . .
C30 C31 H31A 119.4 . .
C32 C31 H31A 119.4 . .
C33 C32 C31 120.0(11) . .
C33 C32 H32A 120.0 . .
C31 C32 H32A 120.0 . .
C32 C33 C42 120.4(9) . .
C32 C33 C34 119.1(9) . .
C42 C33 C34 120.5(9) . .
O5 C34 C33 119.9(8) . .
O5 C34 C35 121.6(8) . .
C33 C34 C35 118.5(8) . .
N3 C35 C36 128.8(8) . .
N3 C35 C34 110.8(7) . .
C36 C35 C34 120.4(7) . .
C41 C36 C37 118.5(8) . .
C41 C36 C35 119.0(9) . .
C37 C36 C35 122.5(8) . .
C38 C37 C36 120.3(11) . .
C38 C37 H37A 119.9 . .
C36 C37 H37A 119.9 . .
C37 C38 C39 121.2(12) . .
C37 C38 H38A 119.4 . .
C39 C38 H38A 119.4 . .
C38 C39 C40 120.6(11) . .
C38 C39 H39A 119.7 . .
C40 C39 H39A 119.7 . .
C39 C40 C41 120.1(11) . .
C39 C40 H40A 120.0 . .
C41 C40 H40A 120.0 . .
C40 C41 C36 119.3(11) . .
C40 C41 C42 120.5(10) . .
C36 C41 C42 120.2(8) . .
C33 C42 C29 118.5(11) . .
C33 C42 C41 121.5(8) . .
C29 C42 C41 120.0(10) . .
C44 C43 C56 120.0 . .
C44 C43 H43A 120.0 . .
C56 C43 H43A 120.0 . .
C43 C44 C45 120.0 . .
C43 C44 H44A 120.0 . .
C45 C44 H44A 120.0 . .
C44 C45 C46 120.0 . .
C44 C45 H45A 120.0 . .
C46 C45 H45A 120.0 . .
C47 C46 C45 120.0 . .
C47 C46 H46A 120.0 . .
C45 C46 H46A 120.0 . .
C48 C47 C46 114.8(10) . .
C48 C47 C56 125.2(10) . .
C46 C47 C56 120.0 . .
C47 C56 C43 120.0 . .
C47 C56 C55 125.4(9) . .
C43 C56 C55 114.6(9) . .
N4 C48 C47 139.2(13) . .
N4 C48 C49 111.2(10) . .
C47 C48 C49 109.4(11) . .
O7 C49 C50 112.9(14) . .
O7 C49 C48 120.0(10) . .
C50 C49 C48 127.0(13) . .
C51 C50 C55 120.0 . .
C51 C50 C49 119.3(12) . .
C55 C50 C49 120.7(12) . .
C50 C51 C52 120.0 . .
C50 C51 H51A 120.0 . .
C52 C51 H51A 120.0 . .
C51 C52 C53 120.0 . .
C51 C52 H52A 120.0 . .
C53 C52 H52A 120.0 . .
C54 C53 C52 120.0 . .
C54 C53 H53A 120.0 . .
C52 C53 H53A 120.0 . .
C55 C54 C53 120.0 . .
C55 C54 H54A 120.0 . .
C53 C54 H54A 120.0 . .
C54 C55 C50 120.0 . .
C54 C55 C56 127.7(10) . .
C50 C55 C56 112.2(10) . .
O14 C57 N5 120.2(12) . .
O14 C57 H57 119.9 . .
N5 C57 H57 119.9 . .
C57 N5 C58 115.5(11) . .
C57 N5 C59 112.5(11) . .
C58 N5 C59 111.4(10) . .
O15 C60 N6 116.0(13) . .
O15 C60 H60 122.0 . .
N6 C60 H60 122.0 . .
C60 N6 C61 117.1(12) . .
C60 N6 C62 116.1(12) . .
C61 N6 C62 115.7(11) . .
N6 C61 H61A 109.5 . .
N6 C61 H61B 109.5 . .
H61A C61 H61B 109.5 . .
N6 C61 H61C 109.5 . .
H61A C61 H61C 109.5 . .
H61B C61 H61C 109.5 . .
N6 C62 H62A 109.5 . .
N6 C62 H62B 109.5 . .
H62A C62 H62B 109.5 . .
N6 C62 H62C 109.5 . .
H62A C62 H62C 109.5 . .
H62B C62 H62C 109.5 . .

loop_
_geom_bond_atom_site_label_1
_geom_bond_atom_site_label_2
_geom_bond_distance
_geom_bond_site_symmetry_2
Mn1 O9 2.108(9) .
Mn1 O1 2.239(6) 11_556
Mn1 O1 2.239(6) .
Mn1 O1 2.239(6) 8_645
Mn1 N1 2.342(6) 11_556
Mn1 N1 2.342(6) .
Mn1 N1 2.342(6) 8_645
Mn2 O10 2.088(5) .
Mn2 O5 2.220(6) 8_645
Mn2 O3 2.235(6) .
Mn2 O7 2.238(7) 11_556
Mn2 N4 2.325(8) 11_556
Mn2 N2 2.337(7) .
Mn2 N3 2.356(7) 8_645
Mn3 O10 1.972(5) .
Mn3 O2 1.988(6) 11_556
Mn3 O4 1.998(6) .
Mn3 O10 1.999(5) 8_645
Mn3 O9 2.000(4) .
Mn3 O8 2.021(7) .
Mn3 Mn3 2.997(2) 8_645
Mn3 Mn3 2.997(2) 11_556
Mn3 Mn4 3.020(2) .
Mn4 O6 2.023(5) 11_556
Mn4 O6 2.023(5) .
Mn4 O6 2.023(5) 8_645
Mn4 O10 2.027(6) 8_645
Mn4 O10 2.027(5) 11_556
Mn4 O10 2.027(5) .
Mn4 Mn3 3.020(2) 8_645
Mn4 Mn3 3.020(2) 11_556
O1 C7 1.228(10) .
O2 N1 1.308(8) .
O2 Mn3 1.988(6) 8_645
O3 C21 1.240(10) .
O4 N2 1.312(8) .
O5 C34 1.219(10) .
O5 Mn2 2.220(6) 11_556
O6 N3 1.306(8) .
O7 C49 1.235(14) .
O7 Mn2 2.238(7) 8_645
O8 N4 1.317(10) .
O9 Mn3 2.000(4) 8_645
O9 Mn3 2.000(4) 11_556
O10 Mn3 1.999(5) 11_556
N1 C6 1.327(10) .
N2 C20 1.325(11) .
N3 C35 1.306(10) .
N3 Mn2 2.356(7) 11_556
N4 C48 1.316(13) .
N4 Mn2 2.325(8) 8_645
C1 C2 1.35(2) .
C1 C14 1.417(16) .
C1 H1A 0.9500 .
C2 C3 1.33(2) .
C2 H2A 0.9500 .
C3 C4 1.393(14) .
C3 H3A 0.9500 .
C4 C5 1.400(14) .
C4 H4A 0.9500 .
C5 C14 1.392(13) .
C5 C6 1.453(12) .
C6 C7 1.481(12) .
C7 C8 1.443(13) .
C8 C9 1.358(15) .
C8 C13 1.433(15) .
C9 C10 1.390(16) .
C9 H9A 0.9500 .
C10 C11 1.34(2) .
C10 H10A 0.9500 .
C11 C12 1.43(2) .
C11 H11A 0.9500 .
C12 C13 1.400(17) .
C12 H12A 0.9500 .
C13 C14 1.426(16) .
C15 C28 1.388(14) .
C15 C16 1.405(18) .
C15 H15A 0.9500 .
C16 C17 1.365(18) .
C16 H16A 0.9500 .
C17 C18 1.385(14) .
C17 H17A 0.9500 .
C18 C19 1.406(13) .
C18 H18A 0.9500 .
C19 C28 1.418(14) .
C19 C20 1.442(12) .
C20 C21 1.482(12) .
C21 C22 1.476(13) .
C22 C27 1.379(13) .
C22 C23 1.404(14) .
C23 C24 1.361(15) .
C23 H23A 0.9500 .
C24 C25 1.394(17) .
C24 H24A 0.9500 .
C25 C26 1.302(16) .
C25 H25A 0.9500 .
C26 C27 1.415(14) .
C26 H26A 0.9500 .
C27 C28 1.500(14) .
C29 C42 1.411(15) .
C29 C30 1.423(19) .
C29 H29A 0.9500 .
C30 C31 1.296(17) .
C30 H30A 0.9500 .
C31 C32 1.403(15) .
C31 H31A 0.9500 .
C32 C33 1.376(14) .
C32 H32A 0.9500 .
C33 C42 1.381(13) .
C33 C34 1.454(12) .
C34 C35 1.479(13) .
C35 C36 1.465(12) .
C36 C41 1.404(13) .
C36 C37 1.425(14) .
C37 C38 1.356(13) .
C37 H37A 0.9500 .
C38 C39 1.364(18) .
C38 H38A 0.9500 .
C39 C40 1.381(18) .
C39 H39A 0.9500 .
C40 C41 1.404(15) .
C40 H40A 0.9500 .
C41 C42 1.486(15) .
C43 C44 1.3900 .
C43 C56 1.3900 .
C43 H43A 0.9500 .
C44 C45 1.3900 .
C44 H44A 0.9500 .
C45 C46 1.3900 .
C45 H45A 0.9500 .
C46 C47 1.3900 .
C46 H46A 0.9500 .
C47 C48 1.376(12) .
C47 C56 1.3900 .
C56 C55 1.463(14) .
C48 C49 1.475(18) .
C49 C50 1.433(13) .
C50 C51 1.3900 .
C50 C55 1.3900 .
C51 C52 1.3900 .
C51 H51A 0.9500 .
C52 C53 1.3900 .
C52 H52A 0.9500 .
C53 C54 1.3900 .
C53 H53A 0.9500 .
C54 C55 1.3900 .
C54 H54A 0.9500 .
O14 C57 1.208(9) .
C57 N5 1.353(10) .
C57 H57 0.9500 .
N5 C58 1.519(10) .
N5 C59 1.527(10) .
C58 H58A 0.9800 .
C58 H58B 0.9800 .
C58 H58C 0.9800 .
C59 H59A 0.9800 .
C59 H59B 0.9800 .
C59 H59C 0.9800 .
O15 C60 1.247(10) .
C60 N6 1.355(10) .
C60 H60 0.9500 .
N6 C61 1.479(10) .
N6 C62 1.484(10) .
C61 H61A 0.9800 .
C61 H61B 0.9800 .
C61 H61C 0.9800 .
C62 H62A 0.9800 .
C62 H62B 0.9800 .
C62 H62C 0.9800 .

loop_
_geom_torsion_atom_site_label_1
_geom_torsion_atom_site_label_2
_geom_torsion_atom_site_label_3
_geom_torsion_atom_site_label_4
_geom_torsion
_geom_torsion_site_symmetry_1
_geom_torsion_site_symmetry_4
O10 Mn3 Mn4 O6 173.9(3) . 11_556
O2 Mn3 Mn4 O6 -20.8(3) 11_556 11_556
O4 Mn3 Mn4 O6 155.1(3) . 11_556
O10 Mn3 Mn4 O6 -19.2(3) 8_645 11_556
O9 Mn3 Mn4 O6 -102.1(2) . 11_556
O8 Mn3 Mn4 O6 66.9(3) . 11_556
Mn3 Mn3 Mn4 O6 -67.0(2) 8_645 11_556
Mn3 Mn3 Mn4 O6 -137.3(2) 11_556 11_556
O10 Mn3 Mn4 O6 -4.8(3) . .
O2 Mn3 Mn4 O6 160.5(4) 11_556 .
O4 Mn3 Mn4 O6 -23.6(4) . .
O10 Mn3 Mn4 O6 162.1(4) 8_645 .
O9 Mn3 Mn4 O6 79.2(3) . .
O8 Mn3 Mn4 O6 -111.8(3) . .
Mn3 Mn3 Mn4 O6 114.3(3) 8_645 .
Mn3 Mn3 Mn4 O6 44.0(3) 11_556 .
O10 Mn3 Mn4 O6 84.9(3) . 8_645
O2 Mn3 Mn4 O6 -109.8(3) 11_556 8_645
O4 Mn3 Mn4 O6 66.0(3) . 8_645
O10 Mn3 Mn4 O6 -108.2(3) 8_645 8_645
O9 Mn3 Mn4 O6 168.81(15) . 8_645
O8 Mn3 Mn4 O6 -22.1(2) . 8_645
Mn3 Mn3 Mn4 O6 -156.03(15) 8_645 8_645
Mn3 Mn3 Mn4 O6 133.64(15) 11_556 8_645
O10 Mn3 Mn4 O10 -166.9(3) . 8_645
O2 Mn3 Mn4 O10 -1.6(3) 11_556 8_645
O4 Mn3 Mn4 O10 174.2(3) . 8_645
O9 Mn3 Mn4 O10 -83.0(2) . 8_645
O8 Mn3 Mn4 O10 86.1(3) . 8_645
Mn3 Mn3 Mn4 O10 -47.8(2) 8_645 8_645
Mn3 Mn3 Mn4 O10 -118.1(2) 11_556 8_645
O10 Mn3 Mn4 O10 -83.45(17) . 11_556
O2 Mn3 Mn4 O10 81.9(3) 11_556 11_556
O4 Mn3 Mn4 O10 -102.3(3) . 11_556
O10 Mn3 Mn4 O10 83.47(16) 8_645 11_556
O9 Mn3 Mn4 O10 0.50(15) . 11_556
O8 Mn3 Mn4 O10 169.5(2) . 11_556
Mn3 Mn3 Mn4 O10 35.67(15) 8_645 11_556
Mn3 Mn3 Mn4 O10 -34.66(15) 11_556 11_556
O2 Mn3 Mn4 O10 165.3(4) 11_556 .
O4 Mn3 Mn4 O10 -18.8(3) . .
O10 Mn3 Mn4 O10 166.9(3) 8_645 .
O9 Mn3 Mn4 O10 84.0(2) . .
O8 Mn3 Mn4 O10 -107.0(3) . .
Mn3 Mn3 Mn4 O10 119.1(2) 8_645 .
Mn3 Mn3 Mn4 O10 48.8(2) 11_556 .
O10 Mn3 Mn4 Mn3 -119.1(2) . 8_645
O2 Mn3 Mn4 Mn3 46.2(3) 11_556 8_645
O4 Mn3 Mn4 Mn3 -138.0(2) . 8_645
O10 Mn3 Mn4 Mn3 47.8(2) 8_645 8_645
O9 Mn3 Mn4 Mn3 -35.16(14) . 8_645
O8 Mn3 Mn4 Mn3 133.9(2) . 8_645
Mn3 Mn3 Mn4 Mn3 -70.33(2) 11_556 8_645
O10 Mn3 Mn4 Mn3 -48.8(2) . 11_556
O2 Mn3 Mn4 Mn3 116.5(3) 11_556 11_556
O4 Mn3 Mn4 Mn3 -67.6(2) . 11_556
O10 Mn3 Mn4 Mn3 118.1(2) 8_645 11_556
O9 Mn3 Mn4 Mn3 35.16(14) . 11_556
O8 Mn3 Mn4 Mn3 -155.8(2) . 11_556
Mn3 Mn3 Mn4 Mn3 70.33(2) 8_645 11_556
O9 Mn1 O1 C7 51.6(7) . .
O1 Mn1 O1 C7 -87.8(7) 11_556 .
O1 Mn1 O1 C7 -169.1(6) 8_645 .
N1 Mn1 O1 C7 -93.3(7) 11_556 .
N1 Mn1 O1 C7 7.8(6) . .
N1 Mn1 O1 C7 123.1(6) 8_645 .
O10 Mn2 O3 C21 61.7(7) . .
O5 Mn2 O3 C21 -75.0(6) 8_645 .
O7 Mn2 O3 C21 -158.1(6) 11_556 .
N4 Mn2 O3 C21 133.2(6) 11_556 .
N2 Mn2 O3 C21 14.1(6) . .
N3 Mn2 O3 C21 -88.8(7) 8_645 .
O10 Mn3 O4 N2 -11.0(5) . .
O2 Mn3 O4 N2 178.8(5) 11_556 .
O10 Mn3 O4 N2 28.0(18) 8_645 .
O9 Mn3 O4 N2 -93.3(5) . .
O8 Mn3 O4 N2 92.4(5) . .
Mn3 Mn3 O4 N2 -93.0(6) 8_645 .
Mn3 Mn3 O4 N2 -52.3(5) 11_556 .
Mn4 Mn3 O4 N2 1.3(6) . .
O6 Mn4 O6 N3 93.5(6) 11_556 .
O6 Mn4 O6 N3 -178.9(5) 8_645 .
O10 Mn4 O6 N3 20.7(13) 8_645 .
O10 Mn4 O6 N3 -10.6(5) 11_556 .
O10 Mn4 O6 N3 -90.8(5) . .
Mn3 Mn4 O6 N3 1.8(6) 8_645 .
Mn3 Mn4 O6 N3 -87.6(5) . .
Mn3 Mn4 O6 N3 -50.7(5) 11_556 .
O10 Mn3 O8 N4 -93.3(6) . .
O2 Mn3 O8 N4 89.8(6) 11_556 .
O4 Mn3 O8 N4 176.9(6) . .
O10 Mn3 O8 N4 -10.8(6) 8_645 .
O9 Mn3 O8 N4 27.5(17) . .
Mn3 Mn3 O8 N4 1.0(7) 8_645 .
Mn3 Mn3 O8 N4 -90.6(6) 11_556 .
Mn4 Mn3 O8 N4 -52.5(5) . .
O10 Mn3 O9 Mn3 90.8(3) . 8_645
O2 Mn3 O9 Mn3 -93.8(3) 11_556 8_645
O4 Mn3 O9 Mn3 179.7(2) . 8_645
O10 Mn3 O9 Mn3 7.1(2) 8_645 8_645
O8 Mn3 O9 Mn3 -31.7(16) . 8_645
Mn3 Mn3 O9 Mn3 98.0(4) 11_556 8_645
Mn4 Mn3 O9 Mn3 49.02(18) . 8_645
O10 Mn3 O9 Mn3 -7.2(2) . 11_556
O2 Mn3 O9 Mn3 168.1(3) 11_556 11_556
O4 Mn3 O9 Mn3 81.7(3) . 11_556
O10 Mn3 O9 Mn3 -90.9(3) 8_645 11_556
O8 Mn3 O9 Mn3 -129.8(13) . 11_556
Mn3 Mn3 O9 Mn3 -98.0(4) 8_645 11_556
Mn4 Mn3 O9 Mn3 -49.02(18) . 11_556
O10 Mn3 O9 Mn1 -138.18(16) . .
O2 Mn3 O9 Mn1 37.15(18) 11_556 .
O4 Mn3 O9 Mn1 -49.31(18) . .
O10 Mn3 O9 Mn1 138.09(15) 8_645 .
O8 Mn3 O9 Mn1 99.3(14) . .
Mn3 Mn3 O9 Mn1 130.98(18) 8_645 .
Mn3 Mn3 O9 Mn1 -130.98(18) 11_556 .
Mn4 Mn3 O9 Mn1 180.0 . .
O1 Mn1 O9 Mn3 42.4(2) 11_556 8_645
O1 Mn1 O9 Mn3 -77.6(2) . 8_645
O1 Mn1 O9 Mn3 162.4(2) 8_645 8_645
N1 Mn1 O9 Mn3 84.09(15) 11_556 8_645
N1 Mn1 O9 Mn3 -35.91(15) . 8_645
N1 Mn1 O9 Mn3 -155.91(15) 8_645 8_645
O1 Mn1 O9 Mn3 -77.6(2) 11_556 .
O1 Mn1 O9 Mn3 162.4(2) . .
O1 Mn1 O9 Mn3 42.4(2) 8_645 .
N1 Mn1 O9 Mn3 -35.91(15) 11_556 .
N1 Mn1 O9 Mn3 -155.91(15) . .
N1 Mn1 O9 Mn3 84.09(15) 8_645 .
O1 Mn1 O9 Mn3 162.4(2) 11_556 11_556
O1 Mn1 O9 Mn3 42.4(2) . 11_556
O1 Mn1 O9 Mn3 -77.6(2) 8_645 11_556
N1 Mn1 O9 Mn3 -155.91(15) 11_556 11_556
N1 Mn1 O9 Mn3 84.09(15) . 11_556
N1 Mn1 O9 Mn3 -35.91(15) 8_645 11_556
O2 Mn3 O10 Mn3 -20.2(14) 11_556 11_556
O4 Mn3 O10 Mn3 -95.7(2) . 11_556
O10 Mn3 O10 Mn3 89.8(2) 8_645 11_556
O9 Mn3 O10 Mn3 7.2(2) . 11_556
O8 Mn3 O10 Mn3 177.6(2) . 11_556
Mn3 Mn3 O10 Mn3 48.89(16) 8_645 11_556
Mn4 Mn3 O10 Mn3 98.5(2) . 11_556
O2 Mn3 O10 Mn4 -118.7(13) 11_556 .
O4 Mn3 O10 Mn4 165.8(2) . .
O10 Mn3 O10 Mn4 -8.7(2) 8_645 .
O9 Mn3 O10 Mn4 -91.3(2) . .
O8 Mn3 O10 Mn4 79.1(3) . .
Mn3 Mn3 O10 Mn4 -49.60(16) 8_645 .
Mn3 Mn3 O10 Mn4 -98.5(2) 11_556 .
O2 Mn3 O10 Mn2 110.0(13) 11_556 .
O4 Mn3 O10 Mn2 34.6(3) . .
O10 Mn3 O10 Mn2 -140.0(3) 8_645 .
O9 Mn3 O10 Mn2 137.5(3) . .
O8 Mn3 O10 Mn2 -52.1(3) . .
Mn3 Mn3 O10 Mn2 179.2(3) 8_645 .
Mn3 Mn3 O10 Mn2 130.3(4) 11_556 .
Mn4 Mn3 O10 Mn2 -131.3(4) . .
O6 Mn4 O10 Mn3 -23.1(11) 11_556 .
O6 Mn4 O10 Mn3 177.1(2) . .
O6 Mn4 O10 Mn3 -95.8(2) 8_645 .
O10 Mn4 O10 Mn3 8.7(2) 8_645 .
O10 Mn4 O10 Mn3 90.67(7) 11_556 .
Mn3 Mn4 O10 Mn3 49.28(16) 8_645 .
Mn3 Mn4 O10 Mn3 99.2(3) 11_556 .
O6 Mn4 O10 Mn3 -122.3(10) 11_556 11_556
O6 Mn4 O10 Mn3 77.9(2) . 11_556
O6 Mn4 O10 Mn3 165.0(2) 8_645 11_556
O10 Mn4 O10 Mn3 -90.53(6) 8_645 11_556
O10 Mn4 O10 Mn3 -8.5(2) 11_556 11_556
Mn3 Mn4 O10 Mn3 -49.92(16) 8_645 11_556
Mn3 Mn4 O10 Mn3 -99.2(3) . 11_556
O6 Mn4 O10 Mn2 108.1(10) 11_556 .
O6 Mn4 O10 Mn2 -51.6(3) . .
O6 Mn4 O10 Mn2 35.5(3) 8_645 .
O10 Mn4 O10 Mn2 140.0(4) 8_645 .
O10 Mn4 O10 Mn2 -138.0(4) 11_556 .
Mn3 Mn4 O10 Mn2 -179.4(3) 8_645 .
Mn3 Mn4 O10 Mn2 131.3(4) . .
Mn3 Mn4 O10 Mn2 -129.5(4) 11_556 .
O5 Mn2 O10 Mn3 38.2(4) 8_645 .
O3 Mn2 O10 Mn3 -79.9(4) . .
O7 Mn2 O10 Mn3 158.2(3) 11_556 .
N4 Mn2 O10 Mn3 -156.1(3) 11_556 .
N2 Mn2 O10 Mn3 -34.7(3) . .
N3 Mn2 O10 Mn3 84.9(3) 8_645 .
O5 Mn2 O10 Mn3 158.4(3) 8_645 11_556
O3 Mn2 O10 Mn3 40.3(4) . 11_556
O7 Mn2 O10 Mn3 -81.6(4) 11_556 11_556
N4 Mn2 O10 Mn3 -35.9(3) 11_556 11_556
N2 Mn2 O10 Mn3 85.5(3) . 11_556
N3 Mn2 O10 Mn3 -154.9(3) 8_645 11_556
O5 Mn2 O10 Mn4 -82.7(4) 8_645 .
O3 Mn2 O10 Mn4 159.1(3) . .
O7 Mn2 O10 Mn4 37.3(5) 11_556 .
N4 Mn2 O10 Mn4 83.0(3) 11_556 .
N2 Mn2 O10 Mn4 -155.6(3) . .
N3 Mn2 O10 Mn4 -36.1(3) 8_645 .
Mn3 O2 N1 C6 172.5(5) 8_645 .
Mn3 O2 N1 Mn1 -8.8(7) 8_645 .
O9 Mn1 N1 O2 26.3(5) . .
O1 Mn1 N1 O2 -107.3(5) 11_556 .
O1 Mn1 N1 O2 174.3(6) . .
O1 Mn1 N1 O2 -179.8(5) 8_645 .
N1 Mn1 N1 O2 -40.3(6) 11_556 .
N1 Mn1 N1 O2 92.8(5) 8_645 .
O9 Mn1 N1 C6 -155.1(6) . .
O1 Mn1 N1 C6 71.4(6) 11_556 .
O1 Mn1 N1 C6 -7.0(5) . .
O1 Mn1 N1 C6 -1.2(8) 8_645 .
N1 Mn1 N1 C6 138.4(5) 11_556 .
N1 Mn1 N1 C6 -88.5(7) 8_645 .
Mn3 O4 N2 C20 176.1(5) . .
Mn3 O4 N2 Mn2 -12.6(7) . .
O10 Mn2 N2 O4 28.0(5) . .
O5 Mn2 N2 O4 -104.7(6) 8_645 .
O3 Mn2 N2 O4 173.5(6) . .
O7 Mn2 N2 O4 -171.2(6) 11_556 .
N4 Mn2 N2 O4 96.4(6) 11_556 .
N3 Mn2 N2 O4 -40.2(6) 8_645 .
O10 Mn2 N2 C20 -160.7(6) . .
O5 Mn2 N2 C20 66.6(6) 8_645 .
O3 Mn2 N2 C20 -15.2(6) . .
O7 Mn2 N2 C20 0.1(9) 11_556 .
N4 Mn2 N2 C20 -92.3(6) 11_556 .
N3 Mn2 N2 C20 131.1(6) 8_645 .
Mn4 O6 N3 C35 171.2(5) . .
Mn4 O6 N3 Mn2 -13.8(7) . 11_556
Mn3 O8 N4 C48 174.6(6) . .
Mn3 O8 N4 Mn2 -13.6(8) . 8_645
C14 C1 C2 C3 0(2) . .
C1 C2 C3 C4 -1(2) . .
C2 C3 C4 C5 3(2) . .
C3 C4 C5 C14 -3.9(15) . .
C3 C4 C5 C6 175.3(10) . .
O2 N1 C6 C5 6.9(12) . .
Mn1 N1 C6 C5 -171.8(7) . .
O2 N1 C6 C7 -175.6(6) . .
Mn1 N1 C6 C7 5.7(8) . .
C14 C5 C6 N1 -179.0(8) . .
C4 C5 C6 N1 1.7(14) . .
C14 C5 C6 C7 3.7(12) . .
C4 C5 C6 C7 -175.6(8) . .
Mn1 O1 C7 C8 174.0(6) . .
Mn1 O1 C7 C6 -8.0(10) . .
N1 C6 C7 O1 1.2(11) . .
C5 C6 C7 O1 179.0(8) . .
N1 C6 C7 C8 179.3(7) . .
C5 C6 C7 C8 -3.0(12) . .
O1 C7 C8 C9 -2.1(14) . .
C6 C7 C8 C9 179.9(9) . .
O1 C7 C8 C13 175.8(8) . .
C6 C7 C8 C13 -2.2(12) . .
C13 C8 C9 C10 -0.8(18) . .
C7 C8 C9 C10 177.0(11) . .
C8 C9 C10 C11 -2(2) . .
C9 C10 C11 C12 5(3) . .
C10 C11 C12 C13 -4(3) . .
C11 C12 C13 C14 177.7(15) . .
C11 C12 C13 C8 1(2) . .
C9 C8 C13 C12 1.3(17) . .
C7 C8 C13 C12 -176.5(11) . .
C9 C8 C13 C14 -175.3(11) . .
C7 C8 C13 C14 6.9(15) . .
C4 C5 C14 C1 3.0(14) . .
C6 C5 C14 C1 -176.3(9) . .
C4 C5 C14 C13 -179.8(10) . .
C6 C5 C14 C13 0.9(14) . .
C2 C1 C14 C5 -1.0(18) . .
C2 C1 C14 C13 -178.2(13) . .
C12 C13 C14 C5 177.2(12) . .
C8 C13 C14 C5 -6.4(16) . .
C12 C13 C14 C1 -5.7(18) . .
C8 C13 C14 C1 170.8(10) . .
C28 C15 C16 C17 -1.0(19) . .
C15 C16 C17 C18 4.4(19) . .
C16 C17 C18 C19 -3.3(18) . .
C17 C18 C19 C28 -1.1(15) . .
C17 C18 C19 C20 177.7(10) . .
O4 N2 C20 C19 1.5(13) . .
Mn2 N2 C20 C19 -170.2(7) . .
O4 N2 C20 C21 -174.6(6) . .
Mn2 N2 C20 C21 13.7(8) . .
C18 C19 C20 N2 0.5(14) . .
C28 C19 C20 N2 179.3(9) . .
C18 C19 C20 C21 176.2(8) . .
C28 C19 C20 C21 -4.9(12) . .
Mn2 O3 C21 C22 168.8(6) . .
Mn2 O3 C21 C20 -13.0(10) . .
N2 C20 C21 O3 -0.8(11) . .
C19 C20 C21 O3 -177.4(8) . .
N2 C20 C21 C22 177.4(7) . .
C19 C20 C21 C22 0.8(12) . .
O3 C21 C22 C27 -177.4(9) . .
C20 C21 C22 C27 4.4(13) . .
O3 C21 C22 C23 -0.7(13) . .
C20 C21 C22 C23 -179.0(9) . .
C27 C22 C23 C24 -1.6(16) . .
C21 C22 C23 C24 -178.2(10) . .
C22 C23 C24 C25 3.0(19) . .
C23 C24 C25 C26 -5(2) . .
C24 C25 C26 C27 5(2) . .
C23 C22 C27 C26 1.5(15) . .
C21 C22 C27 C26 178.0(9) . .
C23 C22 C27 C28 178.1(10) . .
C21 C22 C27 C28 -5.3(14) . .
C25 C26 C27 C22 -3.0(17) . .
C25 C26 C27 C28 -179.6(11) . .
C16 C15 C28 C19 -3.5(16) . .
C16 C15 C28 C27 178.1(10) . .
C18 C19 C28 C15 4.5(14) . .
C20 C19 C28 C15 -174.4(9) . .
C18 C19 C28 C27 -177.1(9) . .
C20 C19 C28 C27 4.0(13) . .
C22 C27 C28 C15 179.5(10) . .
C26 C27 C28 C15 -4.0(15) . .
C22 C27 C28 C19 1.1(14) . .
C26 C27 C28 C19 177.6(9) . .
C42 C29 C30 C31 -2.3(19) . .
C29 C30 C31 C32 1(2) . .
C30 C31 C32 C33 -1.3(17) . .
C31 C32 C33 C42 2.3(14) . .
C31 C32 C33 C34 -178.0(9) . .
Mn2 O5 C34 C33 167.8(6) 11_556 .
Mn2 O5 C34 C35 -13.3(11) 11_556 .
C32 C33 C34 O5 -1.7(12) . .
C42 C33 C34 O5 178.0(8) . .
C32 C33 C34 C35 179.4(8) . .
C42 C33 C34 C35 -0.9(12) . .
O6 N3 C35 C36 3.7(12) . .
Mn2 N3 C35 C36 -171.5(7) 11_556 .
O6 N3 C35 C34 -175.0(6) . .
Mn2 N3 C35 C34 9.7(8) 11_556 .
O5 C34 C35 N3 1.8(11) . .
C33 C34 C35 N3 -179.3(7) . .
O5 C34 C35 C36 -177.1(8) . .
C33 C34 C35 C36 1.8(11) . .
N3 C35 C36 C41 179.3(8) . .
C34 C35 C36 C41 -2.0(11) . .
N3 C35 C36 C37 0.5(13) . .
C34 C35 C36 C37 179.2(8) . .
C41 C36 C37 C38 2.4(13) . .
C35 C36 C37 C38 -178.8(8) . .
C36 C37 C38 C39 -2.3(15) . .
C37 C38 C39 C40 2.1(18) . .
C38 C39 C40 C41 -2.1(19) . .
C39 C40 C41 C36 2.2(16) . .
C39 C40 C41 C42 179.8(10) . .
C37 C36 C41 C40 -2.3(13) . .
C35 C36 C41 C40 178.8(9) . .
C37 C36 C41 C42 -179.9(8) . .
C35 C36 C41 C42 1.3(12) . .
C32 C33 C42 C29 -3.3(13) . .
C34 C33 C42 C29 177.0(8) . .
C32 C33 C42 C41 179.9(8) . .
C34 C33 C42 C41 0.2(13) . .
C30 C29 C42 C33 3.3(16) . .
C30 C29 C42 C41 -179.8(10) . .
C40 C41 C42 C33 -177.9(10) . .
C36 C41 C42 C33 -0.4(13) . .
C40 C41 C42 C29 5.3(14) . .
C36 C41 C42 C29 -177.2(9) . .
C56 C43 C44 C45 0.0 . .
C43 C44 C45 C46 0.0 . .
C44 C45 C46 C47 0.0 . .
C45 C46 C47 C48 179.5(8) . .
C45 C46 C47 C56 0.0 . .
C48 C47 C56 C43 -179.5(9) . .
C46 C47 C56 C43 0.0 . .
C48 C47 C56 C55 1.7(12) . .
C46 C47 C56 C55 -178.8(10) . .
C44 C43 C56 C47 0.0 . .
C44 C43 C56 C55 178.9(9) . .
O8 N4 C48 C47 -0.8(17) . .
Mn2 N4 C48 C47 -172.8(10) 8_645 .
O8 N4 C48 C49 -174.4(7) . .
Mn2 N4 C48 C49 13.6(10) 8_645 .
C46 C47 C48 N4 5.0(15) . .
C56 C47 C48 N4 -175.5(10) . .
C46 C47 C48 C49 178.7(6) . .
C56 C47 C48 C49 -1.8(11) . .
Mn2 O7 C49 C50 173.2(6) 8_645 .
Mn2 O7 C49 C48 -9.7(12) 8_645 .
N4 C48 C49 O7 -2.9(13) . .
C47 C48 C49 O7 -178.5(8) . .
N4 C48 C49 C50 173.7(9) . .
C47 C48 C49 C50 -1.9(13) . .
O7 C49 C50 C51 0.9(11) . .
C48 C49 C50 C51 -176.0(8) . .
O7 C49 C50 C55 -177.2(7) . .
C48 C49 C50 C55 6.0(13) . .
C55 C50 C51 C52 0.0 . .
C49 C50 C51 C52 -178.0(9) . .
C50 C51 C52 C53 0.0 . .
C51 C52 C53 C54 0.0 . .
C52 C53 C54 C55 0.0 . .
C53 C54 C55 C50 0.0 . .
C53 C54 C55 C56 -175.8(11) . .
C51 C50 C55 C54 0.0 . .
C49 C50 C55 C54 178.0(9) . .
C51 C50 C55 C56 176.5(9) . .
C49 C50 C55 C56 -5.6(10) . .
C47 C56 C55 C54 178.3(6) . .
C43 C56 C55 C54 -0.5(10) . .
C47 C56 C55 C50 2.2(11) . .
C43 C56 C55 C50 -176.6(5) . .
O14 C57 N5 C58 -40(3) . .
O14 C57 N5 C59 -170(2) . .
O15 C60 N6 C61 31(5) . .
O15 C60 N6 C62 173(5) . .
